data_7132304
loop_
_publ_author_name
'Yao, Tuanli'
'Zhu, Rui'
'Liu, Tao'

_publ_section_title
;
 Synthesis of 3-Aminoindenes and cis-1-Aminoindanes by Zn(OTf)2-Catalyzed
 Cyclization of o-Alkynylbenzaldehydes with Tertiary Alkyl Primary Amines
;
_journal_name_full 'Chemical Communications'
_journal_paper_doi 10.1039/D3CC04180H
_journal_year 2023
_chemical_formula_moiety 'C22 H24 Cl N O2'
_chemical_formula_sum 'C22 H24 Cl N O2'
_chemical_formula_weight 369.87
_space_group_crystal_system triclinic
_space_group_IT_number 2
_space_group_name_Hall '-P 1'
_space_group_name_H-M_alt 'P -1'
_atom_sites_solution_hydrogens mixed
_atom_sites_solution_primary dual
_audit_creation_date 2023-07-21
_audit_creation_method
;
Olex2 1.2
(compiled 2018.05.29 svn.r3508 for OlexSys, GUI svn.r5506)
;
_audit_update_record
;
2023-08-16 deposited with the CCDC.	2023-11-06 downloaded from the CCDC.
;
_cell_angle_alpha 89.888(3)
_cell_angle_beta 82.761(3)
_cell_angle_gamma 87.726(3)
_cell_formula_units_Z 2
_cell_length_a 9.4089(3)
_cell_length_b 9.7814(3)
_cell_length_c 10.8175(4)
_cell_measurement_reflns_used 6017
_cell_measurement_temperature 303.64(10)
_cell_measurement_theta_max 67.9080
_cell_measurement_theta_min 4.1160
_cell_volume 986.84(6)
_computing_cell_refinement 'CrysAlisPro 1.171.41.105a (Rigaku OD, 2021)'
_computing_data_collection 'CrysAlisPro 1.171.41.105a (Rigaku OD, 2021)'
_computing_data_reduction 'CrysAlisPro 1.171.41.105a (Rigaku OD, 2021)'
_computing_molecular_graphics 'Olex2 (Dolomanov et al., 2009)'
_computing_publication_material 'Olex2 (Dolomanov et al., 2009)'
_computing_structure_refinement 'ShelXL (Sheldrick, 2015)'
_computing_structure_solution 'ShelXT (Sheldrick, 2015)'
_diffrn_ambient_environment air
_diffrn_ambient_temperature 303.64(10)
_diffrn_detector 'Hybrid Pixel Array Detector'
_diffrn_detector_area_resol_mean 10.0000
_diffrn_measured_fraction_theta_full 0.968
_diffrn_measured_fraction_theta_max 0.963
_diffrn_measurement_details
;
List of Runs (angles in degrees, time in seconds):

  # Type    Start    End  Width  t~exp~   \w     \q     \k     \f   Frames
#--------------------------------------------------------------------------
  1  \w     90.00 130.00   0.50    0.50    --   41.90  56.00  82.00   80
  2  \w     36.00  80.00   0.50    0.50    --   41.90  56.00  82.00   88
  3  \w     67.00 167.00   0.50    0.50    --   94.40  56.00  82.00  200
  4  \w     83.00 109.00   0.50    0.50    --   94.40 -56.00 -59.00   52
  5  \w     26.00  66.00   0.50    0.50    --   41.90 -82.00  90.00   80
  6  \w     29.00 106.00   0.50    0.50    --   41.90  54.00  30.00  154
  7  \w     20.00 113.00   0.50    0.50    --   41.90  65.00 -60.00  186
  8  \w    -28.00  -3.00   0.50    0.50    --   41.90 -82.00 120.00   50
  9  \w      6.00  34.00   0.50    0.50    --   41.90 -82.00 -30.00   56
 10  \w    -48.00  24.00   0.50    0.50    --   41.90 -82.00-150.00  144
 11  \w    -47.00 -22.00   0.50    0.50    --   41.90 -82.00 -60.00   50
 12  \w     43.00  96.00   0.50    0.50    --   41.90  65.00-150.00  106
 13  \w     38.00  69.00   0.50    0.50    --   41.90 -82.00 -30.00   62
 14  \w     24.00  67.00   0.50    0.50    --   41.90 -82.00 120.00   86
 15  \w     65.00 107.00   0.50    0.50    --   41.90  82.00 120.00   84
 16  \w     18.00  44.00   0.50    0.50    --   41.90  82.00 120.00   52
 17  \w     32.00  68.00   0.50    0.50    --   41.90 -82.00-150.00   72
 18  \w     12.00  37.00   0.50    0.50    --   41.90 -56.00 -59.00   50
 19  \w     31.00  67.00   0.50    0.50    --   41.90 -82.00  30.00   72
 20  \w     30.00  63.00   0.50    0.50    --   41.90 -82.00 -60.00   66
 21  \w     98.00 123.00   0.50    0.50    --   41.90  65.00-150.00   50
 22  \w     71.00 143.00   0.50    0.50    --   94.40  68.00-180.00  144
 23  \w     56.00 122.00   0.50    0.50    --   94.40 -59.00  30.00  132
 24  \w     33.00 119.00   0.50    0.50    --   94.40 -82.00   0.00  172
 25  \w     94.00 120.00   0.50    0.50    --   94.40 -77.00-150.00   52
 26  \w     31.00  87.00   0.50    0.50    --   94.40 -77.00-150.00  112
 27  \w    117.00 183.00   0.50    0.50    --   94.40  33.00 150.00  132
 28  \w     86.00 131.00   0.50    0.50    --   94.40 -33.00  90.00   90
 29  \w     16.00  69.00   0.50    0.50    --   94.40 -82.00-180.00  106
 30  \w     76.00 101.00   0.50    0.50    --   94.40 -82.00-180.00   50
 31  \w      6.00  46.00   0.50    0.50    --   94.40 -68.00-120.00   80
 32  \w    142.00 168.00   0.50    0.50    --   94.40  50.00 -30.00   52
 33  \w     11.00 102.00   0.50    0.50    --   94.40 -82.00  60.00  182
 34  \w     69.00  95.00   0.50    0.50    --   94.40 -82.00-150.00   52
 35  \w      6.00 108.00   0.50    0.50    --   94.40 -82.00 -90.00  204
 36  \w    139.00 184.00   0.50    0.50    --   94.40  50.00 120.00   90
 37  \w    101.00 182.00   0.50    0.50    --   94.40  42.00  60.00  162
 38  \w     82.00 108.00   0.50    0.50    --   94.40 -82.00 -30.00   52
 39  \w    107.00 134.00   0.50    0.50    --   94.40  50.00 120.00   54
 40  \w    101.00 126.00   0.50    0.50    --   94.40  68.00-150.00   50
 41  \w      9.00  65.00   0.50    0.50    --   94.40 -82.00 -30.00  112
 42  \w     68.00 102.00   0.50    0.50    --   94.40  50.00 120.00   68
 43  \w     65.00  92.00   0.50    0.50    --   94.40  42.00  60.00   54
 44  \w     40.00 111.00   0.50    0.50    --   94.40 -82.00 120.00  142
 45  \w     30.00  56.00   0.50    0.50    --   94.40 -82.00 -60.00   52
 46  \w     65.00  90.00   0.50    0.50    --   94.40 -82.00 -60.00   50
 47  \w      8.00  62.00   0.50    0.50    --   94.40 -33.00  90.00  108
;
_diffrn_measurement_device 'four-circle diffractometer'
_diffrn_measurement_device_type 'XtaLAB Pro II AFC12 (RINC): Kappa dual home/near'
_diffrn_measurement_method '\w scans'
_diffrn_orient_matrix_type 'CrysAlisPro convention (1999,Acta A55,543-557)'
_diffrn_orient_matrix_UB_11 -0.1070874000
_diffrn_orient_matrix_UB_12 -0.0264041000
_diffrn_orient_matrix_UB_13 -0.0930898000
_diffrn_orient_matrix_UB_21 0.0633137000
_diffrn_orient_matrix_UB_22 -0.1470821000
_diffrn_orient_matrix_UB_23 -0.0203734000
_diffrn_orient_matrix_UB_31 -0.1086651000
_diffrn_orient_matrix_UB_32 -0.0501524000
_diffrn_orient_matrix_UB_33 0.1073703000
_diffrn_radiation_monochromator mirror
_diffrn_radiation_probe x-ray
_diffrn_radiation_type CuK\a
_diffrn_radiation_wavelength 1.54184
_diffrn_reflns_av_R_equivalents 0.0351
_diffrn_reflns_av_unetI/netI 0.0379
_diffrn_reflns_Laue_measured_fraction_full 0.968
_diffrn_reflns_Laue_measured_fraction_max 0.963
_diffrn_reflns_limit_h_max 10
_diffrn_reflns_limit_h_min -11
_diffrn_reflns_limit_k_max 11
_diffrn_reflns_limit_k_min -11
_diffrn_reflns_limit_l_max 12
_diffrn_reflns_limit_l_min -12
_diffrn_reflns_number 8665
_diffrn_reflns_point_group_measured_fraction_full 0.968
_diffrn_reflns_point_group_measured_fraction_max 0.963
_diffrn_reflns_theta_full 67.684
_diffrn_reflns_theta_max 68.061
_diffrn_reflns_theta_min 4.120
_diffrn_source 'micro-focus sealed X-ray tube'
_diffrn_source_type 'Rigaku (Cu) X-ray Source'
_exptl_absorpt_coefficient_mu 1.827
_exptl_absorpt_correction_T_max 1.00000
_exptl_absorpt_correction_T_min 0.41749
_exptl_absorpt_correction_type multi-scan
_exptl_absorpt_process_details
;
CrysAlisPro 1.171.41.105a (Rigaku Oxford Diffraction, 2021)
Empirical absorption correction using spherical harmonics,
implemented in SCALE3 ABSPACK scaling algorithm.
;
_exptl_crystal_colour colorless
_exptl_crystal_density_diffrn 1.245
_exptl_crystal_description block
_exptl_crystal_F_000 392
_refine_diff_density_max 0.645
_refine_diff_density_min -0.498
_refine_diff_density_rms 0.052
_refine_ls_extinction_coef 0.020(2)
_refine_ls_extinction_expression Fc^*^=kFc[1+0.001xFc^2^\l^3^/sin(2\q)]^-1/4^
_refine_ls_extinction_method 'SHELXL-2016/6 (Sheldrick 2016)'
_refine_ls_goodness_of_fit_ref 1.105
_refine_ls_hydrogen_treatment constr
_refine_ls_matrix_type full
_refine_ls_number_parameters 240
_refine_ls_number_reflns 3466
_refine_ls_number_restraints 0
_refine_ls_restrained_S_all 1.105
_refine_ls_R_factor_all 0.0663
_refine_ls_R_factor_gt 0.0625
_refine_ls_shift/su_max 0.000
_refine_ls_shift/su_mean 0.000
_refine_ls_structure_factor_coef Fsqd
_refine_ls_weighting_details 'w=1/[\s^2^(Fo^2^)+(0.1005P)^2^+0.4012P] where P=(Fo^2^+2Fc^2^)/3'
_refine_ls_weighting_scheme calc
_refine_ls_wR_factor_gt 0.1830
_refine_ls_wR_factor_ref 0.1872
_reflns_Friedel_coverage 0.000
_reflns_number_gt 3088
_reflns_number_total 3466
_reflns_threshold_expression 'I > 2\s(I)'
_cod_data_source_file d3cc04180h2.cif
_cod_data_source_block 20230627c_autored
_cod_database_code 7132304
_shelx_shelxl_version_number 2016/6
_chemical_oxdiff_formula 'C H O N'
_chemical_oxdiff_usercomment QINGXIANGYANG-2
_shelx_space_group_comment
;
The symmetry employed for this shelxl refinement is uniquely defined
by the following loop, which should always be used as a source of
symmetry information in preference to the above space-group names.
They are only intended as comments.
;
_diffrn_oxdiff_digest_frames
;
018b0c197c60453c8e568cd801ac5ff18704394cf24
;
_reflns_odcompleteness_completeness 97.11
_reflns_odcompleteness_iscentric 1
_reflns_odcompleteness_theta 66.97
_olex2_refinement_description
;
1. Fixed Uiso
 At 1.2 times of:
  All C(H) groups, All C(H,H) groups, All N(H) groups
 At 1.5 times of:
  All C(H,H,H) groups
2.a Riding coordinates:
 N1(H1)
2.b Secondary CH2 refined with riding coordinates:
 C7(H7A,H7B), C17(H17A,H17B)
2.c Aromatic/amide H refined with riding coordinates:
 C11(H11), C2(H2), C12(H12), C15(H15), C6(H6), C14(H14), C3(H3)
2.d Idealised Me refined as rotating group:
 C22(H22A,H22B,H22C), C20(H20A,H20B,H20C), C18(H18A,H18B,H18C), C21(H21A,H21B,
 H21C)
;
_olex2_submission_special_instructions 'No special instructions were received'
_oxdiff_exptl_absorpt_empirical_details
;
Empirical correction (ABSPACK) includes:
- Absorption correction using spherical harmonics
- Frame scaling
;
_oxdiff_exptl_absorpt_empirical_full_max 1.804
_oxdiff_exptl_absorpt_empirical_full_min 0.506

loop_
_space_group_symop_operation_xyz
'x, y, z'
'-x, -y, -z'

loop_
_atom_site_label
_atom_site_type_symbol
_atom_site_fract_x
_atom_site_fract_y
_atom_site_fract_z
_atom_site_U_iso_or_equiv
_atom_site_adp_type
_atom_site_occupancy
_atom_site_site_symmetry_order
_atom_site_calc_flag
_atom_site_refinement_flags_posn
_atom_site_refinement_flags_adp
_atom_site_refinement_flags_occupancy
_atom_site_disorder_assembly
_atom_site_disorder_group
Cl1 Cl 0.00870(10) 0.33942(8) 0.58408(7) 0.0796(3) Uani 1 1 d . . . . .
N1 N -0.3307(2) -0.21185(19) 0.87983(16) 0.0459(5) Uani 1 1 d . . . . .
H1 H -0.413947 -0.217812 0.922143 0.055 Uiso 1 1 d R . . . .
O2 O -0.4322(3) -0.2152(3) 1.59880(17) 0.0821(7) Uani 1 1 d . . . . .
O1 O -0.6283(3) -0.2664(3) 1.51544(19) 0.0889(8) Uani 1 1 d . . . . .
C8 C -0.2616(2) -0.0338(2) 1.02404(19) 0.0425(5) Uani 1 1 d . . . . .
C9 C -0.2669(2) -0.0893(2) 0.90993(19) 0.0407(5) Uani 1 1 d . . . . .
C4 C -0.1979(2) 0.0015(2) 0.81453(19) 0.0416(5) Uani 1 1 d . . . . .
C10 C -0.3253(2) -0.0808(2) 1.14733(19) 0.0431(5) Uani 1 1 d . . . . .
C11 C -0.2600(3) -0.0530(3) 1.2532(2) 0.0512(6) Uani 1 1 d . . . . .
H11 H -0.177000 -0.003576 1.245416 0.061 Uiso 1 1 calc R . . . .
C2 C -0.1151(3) 0.0961(3) 0.6158(2) 0.0524(6) Uani 1 1 d . . . . .
H2 H -0.102925 0.091147 0.529231 0.063 Uiso 1 1 calc R . . . .
C12 C -0.3172(3) -0.0980(3) 1.3686(2) 0.0566(6) Uani 1 1 d . . . . .
H12 H -0.271035 -0.080345 1.437678 0.068 Uiso 1 1 calc R . . . .
C5 C -0.1496(2) 0.1156(2) 0.8726(2) 0.0439(5) Uani 1 1 d . . . . .
C15 C -0.4526(2) -0.1510(3) 1.1636(2) 0.0516(6) Uani 1 1 d . . . . .
H15 H -0.498985 -0.169187 1.094754 0.062 Uiso 1 1 calc R . . . .
C13 C -0.4422(3) -0.1690(2) 1.3837(2) 0.0491(6) Uani 1 1 d . . . . .
C1 C -0.0696(3) 0.2087(3) 0.6749(2) 0.0512(6) Uani 1 1 d . . . . .
C6 C -0.0849(3) 0.2200(2) 0.8037(2) 0.0514(6) Uani 1 1 d . . . . .
H6 H -0.052548 0.295591 0.842309 0.062 Uiso 1 1 calc R . . . .
C14 C -0.5108(3) -0.1936(3) 1.2798(2) 0.0525(6) Uani 1 1 d . . . . .
H14 H -0.596395 -0.239162 1.288817 0.063 Uiso 1 1 calc R . . . .
C7 C -0.1832(3) 0.0986(2) 1.0110(2) 0.0494(6) Uani 1 1 d . . . . .
H7A H -0.243475 0.174471 1.047603 0.059 Uiso 1 1 calc R . . . .
H7B H -0.096152 0.091979 1.050398 0.059 Uiso 1 1 calc R . . . .
C16 C -0.4971(3) -0.2177(3) 1.5103(2) 0.0612(7) Uani 1 1 d . . . . .
C3 C -0.1784(3) -0.0085(2) 0.6849(2) 0.0491(6) Uani 1 1 d . . . . .
H3 H -0.207836 -0.085027 0.645566 0.059 Uiso 1 1 calc R . . . .
C19 C -0.2472(3) -0.3445(2) 0.8811(2) 0.0522(6) Uani 1 1 d . . . . .
C22 C -0.2226(4) -0.3827(4) 1.0122(3) 0.0867(11) Uani 1 1 d . . . . .
H22A H -0.170487 -0.312587 1.046520 0.130 Uiso 1 1 calc GR . . . .
H22B H -0.168321 -0.467993 1.010874 0.130 Uiso 1 1 calc GR . . . .
H22C H -0.313267 -0.391742 1.062568 0.130 Uiso 1 1 calc GR . . . .
C20 C -0.1024(4) -0.3393(4) 0.8008(4) 0.0916(11) Uani 1 1 d . . . . .
H20A H -0.116904 -0.321575 0.715866 0.137 Uiso 1 1 calc GR . . . .
H20B H -0.050829 -0.425461 0.805520 0.137 Uiso 1 1 calc GR . . . .
H20C H -0.048357 -0.267779 0.830360 0.137 Uiso 1 1 calc GR . . . .
C18 C -0.6712(6) -0.4605(5) 1.6344(5) 0.1197(15) Uani 1 1 d . . . . .
H18A H -0.708451 -0.498599 1.563959 0.180 Uiso 1 1 calc GR . . . .
H18B H -0.717992 -0.499223 1.709689 0.180 Uiso 1 1 calc GR . . . .
H18C H -0.569924 -0.481248 1.628240 0.180 Uiso 1 1 calc GR . . . .
C21 C -0.3358(4) -0.4508(3) 0.8291(4) 0.0921(12) Uani 1 1 d . . . . .
H21A H -0.430138 -0.448513 0.874970 0.138 Uiso 1 1 calc GR . . . .
H21B H -0.290968 -0.539863 0.836477 0.138 Uiso 1 1 calc GR . . . .
H21C H -0.342642 -0.431726 0.742956 0.138 Uiso 1 1 calc GR . . . .
C17 C -0.6965(5) -0.3167(5) 1.6365(4) 0.0977(12) Uani 1 1 d . . . . .
H17A H -0.654534 -0.276009 1.704443 0.117 Uiso 1 1 calc R . . . .
H17B H -0.798582 -0.294014 1.647050 0.117 Uiso 1 1 calc R . . . .

loop_
_atom_site_aniso_label
_atom_site_aniso_U_11
_atom_site_aniso_U_22
_atom_site_aniso_U_33
_atom_site_aniso_U_23
_atom_site_aniso_U_13
_atom_site_aniso_U_12
Cl1 0.1000(6) 0.0718(5) 0.0642(5) 0.0163(3) 0.0072(4) -0.0252(4)
N1 0.0494(10) 0.0534(11) 0.0358(9) -0.0009(8) -0.0057(8) -0.0113(8)
O2 0.0950(15) 0.1164(18) 0.0390(10) 0.0164(10) -0.0171(10) -0.0274(13)
O1 0.0778(14) 0.140(2) 0.0506(12) 0.0287(12) -0.0054(10) -0.0340(14)
C8 0.0454(11) 0.0506(12) 0.0308(10) -0.0030(8) -0.0026(8) -0.0014(9)
C9 0.0431(11) 0.0474(11) 0.0320(10) -0.0024(8) -0.0054(8) -0.0039(9)
C4 0.0453(11) 0.0470(11) 0.0323(11) -0.0020(8) -0.0030(9) -0.0026(9)
C10 0.0475(11) 0.0507(12) 0.0305(11) -0.0033(9) -0.0033(9) 0.0005(9)
C11 0.0584(13) 0.0627(14) 0.0339(11) -0.0022(10) -0.0079(10) -0.0135(11)
C2 0.0614(14) 0.0609(14) 0.0326(11) 0.0014(10) 0.0020(10) -0.0015(11)
C12 0.0690(15) 0.0714(16) 0.0321(12) -0.0002(10) -0.0133(11) -0.0138(12)
C5 0.0493(11) 0.0464(11) 0.0358(11) -0.0053(9) -0.0049(9) -0.0015(9)
C15 0.0470(12) 0.0758(16) 0.0328(11) -0.0026(10) -0.0077(9) -0.0055(11)
C13 0.0550(13) 0.0580(13) 0.0334(12) 0.0013(9) -0.0033(10) -0.0005(10)
C1 0.0526(13) 0.0536(13) 0.0453(13) 0.0059(10) 0.0024(10) -0.0046(10)
C6 0.0571(13) 0.0485(12) 0.0486(13) -0.0028(10) -0.0051(11) -0.0078(10)
C14 0.0448(12) 0.0735(16) 0.0389(12) -0.0001(11) -0.0025(10) -0.0071(11)
C7 0.0620(14) 0.0520(13) 0.0341(11) -0.0065(9) -0.0044(10) -0.0070(10)
C16 0.0691(16) 0.0747(17) 0.0394(13) 0.0092(12) -0.0038(12) -0.0079(13)
C3 0.0623(14) 0.0518(12) 0.0326(11) -0.0042(9) -0.0025(10) -0.0067(10)
C19 0.0646(14) 0.0483(12) 0.0446(13) -0.0025(10) -0.0081(11) -0.0082(10)
C22 0.119(3) 0.079(2) 0.0644(19) -0.0014(15) -0.0314(19) 0.0257(19)
C20 0.091(2) 0.0663(19) 0.107(3) -0.0082(18) 0.027(2) 0.0036(16)
C18 0.132(4) 0.124(4) 0.105(3) 0.008(3) -0.017(3) -0.024(3)
C21 0.109(3) 0.0583(17) 0.118(3) -0.0080(18) -0.047(2) -0.0163(17)
C17 0.100(3) 0.114(3) 0.076(2) 0.023(2) 0.003(2) -0.020(2)

loop_
_atom_type_symbol
_atom_type_description
_atom_type_scat_dispersion_real
_atom_type_scat_dispersion_imag
_atom_type_scat_source
C C 0.0181 0.0091 'International Tables Vol C Tables 4.2.6.8 and 6.1.1.4'
H H 0.0000 0.0000 'International Tables Vol C Tables 4.2.6.8 and 6.1.1.4'
Cl Cl 0.3639 0.7018 'International Tables Vol C Tables 4.2.6.8 and 6.1.1.4'
N N 0.0311 0.0180 'International Tables Vol C Tables 4.2.6.8 and 6.1.1.4'
O O 0.0492 0.0322 'International Tables Vol C Tables 4.2.6.8 and 6.1.1.4'

loop_
_geom_angle_atom_site_label_1
_geom_angle_atom_site_label_2
_geom_angle_atom_site_label_3
_geom_angle
_geom_angle_site_symmetry_1
_geom_angle_site_symmetry_3
_geom_angle_publ_flag
C9 N1 C19 119.48(18) . . ?
C16 O1 C17 118.0(2) . . ?
C9 C8 C10 129.4(2) . . ?
C9 C8 C7 109.95(19) . . ?
C10 C8 C7 120.55(18) . . ?
N1 C9 C4 122.52(18) . . ?
C8 C9 N1 128.5(2) . . ?
C8 C9 C4 108.99(19) . . ?
C5 C4 C9 109.18(18) . . ?
C3 C4 C9 131.0(2) . . ?
C3 C4 C5 119.8(2) . . ?
C11 C10 C8 120.1(2) . . ?
C15 C10 C8 122.02(19) . . ?
C15 C10 C11 117.8(2) . . ?
C12 C11 C10 120.7(2) . . ?
C3 C2 C1 120.1(2) . . ?
C11 C12 C13 121.0(2) . . ?
C4 C5 C7 108.21(19) . . ?
C6 C5 C4 121.1(2) . . ?
C6 C5 C7 130.7(2) . . ?
C14 C15 C10 121.1(2) . . ?
C12 C13 C14 118.8(2) . . ?
C12 C13 C16 118.6(2) . . ?
C14 C13 C16 122.5(2) . . ?
C2 C1 Cl1 118.68(19) . . ?
C2 C1 C6 121.9(2) . . ?
C6 C1 Cl1 119.44(19) . . ?
C5 C6 C1 117.9(2) . . ?
C15 C14 C13 120.3(2) . . ?
C5 C7 C8 103.60(17) . . ?
O2 C16 O1 123.0(2) . . ?
O2 C16 C13 124.7(3) . . ?
O1 C16 C13 112.4(2) . . ?
C2 C3 C4 119.2(2) . . ?
N1 C19 C22 110.8(2) . . ?
N1 C19 C20 111.8(2) . . ?
N1 C19 C21 106.6(2) . . ?
C22 C19 C20 108.7(3) . . ?
C22 C19 C21 109.6(3) . . ?
C21 C19 C20 109.3(3) . . ?
C18 C17 O1 106.0(4) . . ?

loop_
_geom_bond_atom_site_label_1
_geom_bond_atom_site_label_2
_geom_bond_distance
_geom_bond_site_symmetry_2
_geom_bond_publ_flag
Cl1 C1 1.741(2) . ?
N1 C9 1.418(3) . ?
N1 C19 1.491(3) . ?
O2 C16 1.200(3) . ?
O1 C16 1.336(4) . ?
O1 C17 1.476(4) . ?
C8 C9 1.357(3) . ?
C8 C10 1.472(3) . ?
C8 C7 1.513(3) . ?
C9 C4 1.466(3) . ?
C4 C5 1.401(3) . ?
C4 C3 1.394(3) . ?
C10 C11 1.398(3) . ?
C10 C15 1.396(3) . ?
C11 C12 1.375(3) . ?
C2 C1 1.383(4) . ?
C2 C3 1.376(3) . ?
C12 C13 1.381(4) . ?
C5 C6 1.379(3) . ?
C5 C7 1.501(3) . ?
C15 C14 1.377(3) . ?
C13 C14 1.391(3) . ?
C13 C16 1.486(3) . ?
C1 C6 1.387(3) . ?
C19 C22 1.510(4) . ?
C19 C20 1.523(4) . ?
C19 C21 1.511(4) . ?
C18 C17 1.417(6) . ?
